data_4329026
loop_
_publ_author_name
'Kensuke Murashima'
'Takeaki Watanabe'
'Shinji Kanegawa'
'Daisuke Yoshihara'
'Yuji Inagaki'
'Satoru Karasawa'
'Noboru Koga'

_publ_contact_author_email koga@fc.phar.kyusyu-u.ac.jp
_publ_contact_author_fax +81-92-642-6590
_publ_contact_author_name 'Noboru  Koga'
_publ_contact_author_phone +81-92-642-6590
_publ_section_title
;
 Preparations, Crystal Structures, and Magnetic Properties of
 N,N-Dipyridylaminoxyl as a New Magnetic Coupler and Its One-Dimensional
 Cobalt(II) Chains
;
_journal_name_full 'Inorganic Chemistry'
_journal_page_first 4982
_journal_page_last 4993
_journal_paper_doi 10.1021/ic202397m
_journal_volume 51
_journal_year 2012
_chemical_formula_moiety 'C10 H8 N3 O '
_chemical_formula_sum 'C10 H8 N3 O'
_chemical_formula_weight 186.19
_space_group_IT_number 19
_symmetry_cell_setting orthorhombic
_symmetry_Int_Tables_number 19
_symmetry_space_group_name_Hall 'P 2ac 2ab'
_symmetry_space_group_name_H-M 'P 21 21 21'
_cell_angle_alpha 90.0000
_cell_angle_beta 90.0000
_cell_angle_gamma 90.0000
_cell_formula_units_Z 4
_cell_length_a 7.9199(9)
_cell_length_b 10.5011(11)
_cell_length_c 10.6624(11)
_cell_measurement_reflns_used 4615
_cell_measurement_temperature 146.1
_cell_measurement_theta_max 27.5
_cell_measurement_theta_min 3.2
_cell_volume 886.77(16)
_computing_cell_refinement PROCESS-AUTO
_computing_data_collection PROCESS-AUTO
_computing_data_reduction CrystalStructure
_computing_publication_material 'CrystalStructure 3.8'
_computing_structure_refinement SHELXL
_computing_structure_solution SIR97
_diffrn_ambient_temperature 146.1
_diffrn_detector_area_resol_mean 10.00
_diffrn_measured_fraction_theta_full 0.999
_diffrn_measured_fraction_theta_max 0.856
_diffrn_measurement_device_type 'Rigaku RAXIS-RAPID'
_diffrn_measurement_method \w
_diffrn_radiation_type 'Mo K\a'
_diffrn_radiation_wavelength 0.71075
_diffrn_reflns_av_R_equivalents 0.200
_diffrn_reflns_limit_h_max 10
_diffrn_reflns_limit_h_min -10
_diffrn_reflns_limit_k_max 13
_diffrn_reflns_limit_k_min -13
_diffrn_reflns_limit_l_max 13
_diffrn_reflns_limit_l_min -13
_diffrn_reflns_number 7673
_diffrn_reflns_theta_full 26.00
_diffrn_reflns_theta_max 27.48
_exptl_absorpt_coefficient_mu 0.095
_exptl_absorpt_correction_type none
_exptl_crystal_colour unknown
_exptl_crystal_density_diffrn 1.395
_exptl_crystal_description needle
_exptl_crystal_F_000 388.00
_exptl_crystal_size_max 0.30
_exptl_crystal_size_mid 0.10
_exptl_crystal_size_min 0.10
_refine_diff_density_max 0.24
_refine_diff_density_min -0.27
_refine_ls_abs_structure_details 'Flack, H. D. (1983), Acta Cryst. A39, 876-881.  710 Friedel Pairs'
_refine_ls_abs_structure_Flack -6(3)
_refine_ls_extinction_method none
_refine_ls_goodness_of_fit_ref 0.958
_refine_ls_hydrogen_treatment refall
_refine_ls_number_parameters 128
_refine_ls_number_reflns 1734
_refine_ls_R_factor_gt 0.0715
_refine_ls_shift/su_max 0.0000
_refine_ls_structure_factor_coef Fsqd
_refine_ls_weighting_details 'w = 1/[\s^2^(Fo^2^)+(0.0364P)^2^+0.0000P] where P=(Fo^2^+2Fc^2^)/3'
_refine_ls_weighting_scheme calc
_refine_ls_wR_factor_ref 0.1463
_reflns_number_gt 916
_reflns_number_total 1734
_reflns_threshold_expression F^2^>2.0\s(F^2^)
_cod_data_source_file ic202397m_si_002_9.cif
_cod_data_source_block '_NOpy2'
_cod_original_cell_volume 886.76(16)
_cod_original_formula_sum 'C10 H8 N3 O '
_cod_database_code 4329026

loop_
_symmetry_equiv_pos_site_id
_symmetry_equiv_pos_as_xyz
1 +X,+Y,+Z
2 1/2+X,1/2-Y,-Z
3 -X,1/2+Y,1/2-Z
4 1/2-X,-Y,1/2+Z

loop_
_atom_site_label
_atom_site_type_symbol
_atom_site_fract_x
_atom_site_fract_y
_atom_site_fract_z
_atom_site_U_iso_or_equiv
_atom_site_adp_type
_atom_site_occupancy
_atom_site_symmetry_multiplicity
_atom_site_calc_flag
_atom_site_refinement_flags
O(1) O 0.9660(4) 0.2240(3) -0.1581(3) 0.0453(10) Uani 1.00 1 d .
N(1) N 0.8743(4) 0.4852(3) 0.2190(3) 0.0373(10) Uani 1.00 1 d .
N(2) N 0.9074(4) 0.1924(3) -0.0501(3) 0.0308(9) Uani 1.00 1 d .
N(3) N 0.7474(5) -0.1884(3) -0.0015(3) 0.0353(9) Uani 1.00 1 d .
C(1) C 0.8325(5) 0.5028(4) 0.0976(4) 0.0378(12) Uani 1.00 1 d .
C(2) C 0.8386(5) 0.4090(4) 0.0074(4) 0.0300(11) Uani 1.00 1 d .
C(3) C 0.8924(5) 0.2895(4) 0.0434(4) 0.0252(11) Uani 1.00 1 d .
C(4) C 0.9408(5) 0.2665(4) 0.1661(4) 0.0300(11) Uani 1.00 1 d .
C(5) C 0.9249(5) 0.3671(4) 0.2493(4) 0.0327(12) Uani 1.00 1 d .
C(6) C 0.8566(5) 0.0641(3) -0.0310(3) 0.0260(11) Uani 1.00 1 d .
C(7) C 0.9107(5) -0.0291(3) -0.1134(4) 0.0278(11) Uani 1.00 1 d .
C(8) C 0.8536(5) -0.1523(4) -0.0941(4) 0.0329(11) Uani 1.00 1 d .
C(9) C 0.6975(6) -0.0955(4) 0.0750(4) 0.0321(11) Uani 1.00 1 d .
C(10) C 0.7458(5) 0.0320(3) 0.0657(3) 0.0262(10) Uani 1.00 1 d .
H(1) H 0.7965 0.5853 0.0727 0.045 Uiso 1.00 1 c R
H(2) H 0.8068 0.4260 -0.0769 0.036 Uiso 1.00 1 c R
H(3) H 0.9828 0.1859 0.1918 0.036 Uiso 1.00 1 c R
H(4) H 0.9520 0.3513 0.3346 0.039 Uiso 1.00 1 c R
H(5) H 0.9845 -0.0093 -0.1809 0.033 Uiso 1.00 1 c R
H(6) H 0.8921 -0.2163 -0.1502 0.039 Uiso 1.00 1 c R
H(7) H 0.6230 -0.1178 0.1413 0.038 Uiso 1.00 1 c R
H(8) H 0.7050 0.0943 0.1228 0.031 Uiso 1.00 1 c R

loop_
_atom_site_aniso_label
_atom_site_aniso_U_11
_atom_site_aniso_U_22
_atom_site_aniso_U_33
_atom_site_aniso_U_12
_atom_site_aniso_U_13
_atom_site_aniso_U_23
O(1) 0.069(2) 0.042(2) 0.025(2) -0.0176(19) 0.0093(18) 0.0001(17)
N(1) 0.045(2) 0.026(2) 0.041(2) -0.004(2) 0.007(2) -0.000(2)
N(2) 0.038(2) 0.031(2) 0.024(2) -0.008(2) 0.0000(18) 0.0041(18)
N(3) 0.044(2) 0.031(2) 0.030(2) 0.0036(19) -0.004(2) -0.004(2)
C(1) 0.041(3) 0.021(2) 0.051(3) 0.002(2) 0.002(2) 0.011(2)
C(2) 0.031(2) 0.032(2) 0.028(2) -0.003(2) -0.002(2) 0.007(2)
C(3) 0.022(2) 0.025(2) 0.028(2) -0.007(2) 0.003(2) 0.001(2)
C(4) 0.033(2) 0.024(2) 0.033(2) -0.004(2) -0.002(2) 0.001(2)
C(5) 0.038(3) 0.030(2) 0.030(2) -0.013(2) -0.003(2) -0.001(2)
C(6) 0.032(2) 0.025(2) 0.021(2) -0.002(2) -0.002(2) -0.0007(19)
C(7) 0.032(2) 0.027(2) 0.024(2) -0.005(2) -0.007(2) -0.001(2)
C(8) 0.042(3) 0.032(2) 0.025(2) 0.010(2) -0.003(2) -0.011(2)
C(9) 0.036(2) 0.029(2) 0.031(2) -0.000(2) 0.005(2) -0.005(2)
C(10) 0.028(2) 0.023(2) 0.027(2) 0.004(2) -0.001(2) -0.005(2)

loop_
_atom_type_symbol
_atom_type_description
_atom_type_scat_dispersion_real
_atom_type_scat_dispersion_imag
_atom_type_scat_source
C C 0.003 0.002
;
International Tables for Crystallography
(1992, Vol. C, Tables 4.2.6.8 and 6.1.1.4)
;
H H 0.000 0.000
;
International Tables for Crystallography
(1992, Vol. C, Table 6.1.1.4)
;
N N 0.006 0.003
;
International Tables for Crystallography
(1992, Vol. C, Tables 4.2.6.8 and 6.1.1.4)
;
O O 0.011 0.006
;
International Tables for Crystallography
(1992, Vol. C, Tables 4.2.6.8 and 6.1.1.4)
;

loop_
_geom_angle_atom_site_label_1
_geom_angle_atom_site_label_2
_geom_angle_atom_site_label_3
_geom_angle
_geom_angle_publ_flag
C(1) N(1) C(5) 115.5(3) yes
O(1) N(2) C(3) 118.0(3) yes
O(1) N(2) C(6) 118.4(3) yes
C(3) N(2) C(6) 123.5(3) yes
C(8) N(3) C(9) 115.3(3) yes
N(1) C(1) C(2) 124.3(4) yes
C(1) C(2) C(3) 117.8(4) yes
N(2) C(3) C(2) 118.7(3) yes
N(2) C(3) C(4) 120.7(3) yes
C(2) C(3) C(4) 120.5(4) yes
C(3) C(4) C(5) 116.5(3) yes
N(1) C(5) C(4) 125.3(4) yes
N(2) C(6) C(7) 119.4(3) yes
N(2) C(6) C(10) 120.9(3) yes
C(7) C(6) C(10) 119.6(3) yes
C(6) C(7) C(8) 117.7(3) yes
N(3) C(8) C(7) 125.0(4) yes
N(3) C(9) C(10) 125.3(4) yes
C(6) C(10) C(9) 117.2(3) yes
N(1) C(1) H(1) 117.9 no
C(2) C(1) H(1) 117.8 no
C(1) C(2) H(2) 121.1 no
C(3) C(2) H(2) 121.1 no
C(3) C(4) H(3) 121.8 no
C(5) C(4) H(3) 121.7 no
N(1) C(5) H(4) 117.4 no
C(4) C(5) H(4) 117.4 no
C(6) C(7) H(5) 121.2 no
C(8) C(7) H(5) 121.2 no
N(3) C(8) H(6) 117.5 no
C(7) C(8) H(6) 117.5 no
N(3) C(9) H(7) 117.4 no
C(10) C(9) H(7) 117.4 no
C(6) C(10) H(8) 121.4 no
C(9) C(10) H(8) 121.4 no

loop_
_geom_bond_atom_site_label_1
_geom_bond_atom_site_label_2
_geom_bond_distance
_geom_bond_publ_flag
O(1) N(2) 1.285(4) yes
N(1) C(1) 1.348(6) yes
N(1) C(5) 1.342(5) yes
N(2) C(3) 1.431(5) yes
N(2) C(6) 1.421(5) yes
N(3) C(8) 1.352(5) yes
N(3) C(9) 1.331(5) yes
C(1) C(2) 1.378(6) yes
C(2) C(3) 1.379(6) yes
C(3) C(4) 1.384(6) yes
C(4) C(5) 1.386(6) yes
C(6) C(7) 1.383(5) yes
C(6) C(10) 1.395(6) yes
C(7) C(8) 1.386(5) yes
C(9) C(10) 1.396(6) yes
C(1) H(1) 0.950 no
C(2) H(2) 0.950 no
C(4) H(3) 0.950 no
C(5) H(4) 0.950 no
C(7) H(5) 0.950 no
C(8) H(6) 0.950 no
C(9) H(7) 0.950 no
C(10) H(8) 0.950 no

loop_
_geom_contact_atom_site_label_1
_geom_contact_atom_site_label_2
_geom_contact_distance
_geom_contact_site_symmetry_2
O(1) C(2) 2.811(5) .
O(1) C(3) 2.330(5) .
O(1) C(3) 3.594(5) 2_555
O(1) C(4) 3.490(5) .
O(1) C(6) 2.326(5) .
O(1) C(7) 2.735(5) .
O(1) C(8) 3.273(5) 3_754
O(1) C(9) 3.405(5) 4_654
O(1) C(10) 3.578(5) .
O(1) C(10) 3.528(5) 2_555
N(1) C(2) 2.410(5) .
N(1) C(3) 2.783(5) .
N(1) C(4) 2.423(5) .
N(1) C(4) 3.518(5) 3_755
N(2) C(2) 2.418(5) .
N(2) C(4) 2.447(5) .
N(2) C(7) 2.421(5) .
N(2) C(10) 2.449(5) .
N(3) C(1) 3.477(5) 1_545
N(3) C(5) 3.529(5) 4_654
N(3) C(6) 2.807(5) .
N(3) C(7) 2.428(5) .
N(3) C(10) 2.423(5) .
C(1) N(3) 3.477(5) 1_565
C(1) C(3) 2.361(6) .
C(1) C(4) 2.725(6) .
C(1) C(5) 2.275(6) .
C(1) C(7) 3.356(6) 2_455
C(1) C(9) 3.563(6) 2_555
C(2) O(1) 2.811(5) .
C(2) N(1) 2.410(5) .
C(2) N(2) 2.418(5) .
C(2) C(4) 2.399(6) .
C(2) C(5) 2.704(6) .
C(2) C(9) 3.562(6) 2_555
C(2) C(10) 3.375(6) 2_555
C(3) O(1) 2.330(5) .
C(3) O(1) 3.594(5) 2_455
C(3) N(1) 2.783(5) .
C(3) C(1) 2.361(6) .
C(3) C(5) 2.355(6) .
C(3) C(6) 2.513(5) .
C(3) C(10) 2.953(5) .
C(3) C(10) 3.564(6) 2_555
C(4) O(1) 3.490(5) .
C(4) N(1) 2.423(5) .
C(4) N(1) 3.518(5) 3_745
C(4) N(2) 2.447(5) .
C(4) C(1) 2.725(6) .
C(4) C(2) 2.399(6) .
C(4) C(6) 3.062(6) .
C(4) C(10) 3.097(6) .
C(5) N(3) 3.529(5) 4_655
C(5) C(1) 2.275(6) .
C(5) C(2) 2.704(6) .
C(5) C(3) 2.355(6) .
C(5) C(8) 3.570(6) 4_655
C(5) C(9) 3.551(6) 3_755
C(6) O(1) 2.326(5) .
C(6) N(3) 2.807(5) .
C(6) C(3) 2.513(5) .
C(6) C(4) 3.062(6) .
C(6) C(8) 2.370(6) .
C(6) C(9) 2.382(6) .
C(7) O(1) 2.735(5) .
C(7) N(2) 2.421(5) .
C(7) N(3) 2.428(5) .
C(7) C(1) 3.356(6) 2_555
C(7) C(9) 2.716(6) .
C(7) C(10) 2.401(6) .
C(8) O(1) 3.273(5) 3_744
C(8) C(5) 3.570(6) 4_654
C(8) C(6) 2.370(6) .
C(8) C(9) 2.266(6) .
C(8) C(10) 2.716(6) .
C(9) O(1) 3.405(5) 4_655
C(9) C(1) 3.563(6) 2_455
C(9) C(2) 3.562(6) 2_455
C(9) C(5) 3.551(6) 3_745
C(9) C(6) 2.382(6) .
C(9) C(7) 2.716(6) .
C(9) C(8) 2.266(6) .
C(10) O(1) 3.578(5) .
C(10) O(1) 3.528(5) 2_455
C(10) N(2) 2.449(5) .
C(10) N(3) 2.423(5) .
C(10) C(2) 3.375(6) 2_455
C(10) C(3) 2.953(5) .
C(10) C(3) 3.564(6) 2_455
C(10) C(4) 3.097(6) .
C(10) C(7) 2.401(6) .
C(10) C(8) 2.716(6) .
O(1) H(2) 2.615 .
O(1) H(5) 2.466 .
O(1) H(5) 3.308 3_754
O(1) H(6) 2.416 3_754
O(1) H(7) 2.513 4_654
O(1) H(8) 2.714 2_555
N(1) H(1) 1.979 .
N(1) H(2) 3.259 .
N(1) H(2) 2.769 4_665
N(1) H(3) 3.271 .
N(1) H(3) 2.574 3_755
N(1) H(4) 1.969 .
N(1) H(5) 3.124 2_455
N(2) H(2) 2.596 .
N(2) H(3) 2.649 .
N(2) H(5) 2.608 .
N(2) H(7) 3.391 4_654
N(2) H(8) 2.651 .
N(2) H(8) 3.344 2_555
N(3) H(1) 2.535 1_545
N(3) H(4) 3.001 3_745
N(3) H(4) 2.911 4_654
N(3) H(5) 3.275 .
N(3) H(6) 1.979 .
N(3) H(6) 3.397 2_445
N(3) H(7) 1.959 .
N(3) H(8) 3.268 .
C(1) H(2) 2.038 .
C(1) H(3) 3.298 3_755
C(1) H(4) 3.132 .
C(1) H(5) 2.896 2_455
C(2) H(1) 2.006 .
C(2) H(3) 3.265 .
C(2) H(5) 3.521 2_455
C(2) H(7) 3.521 2_555
C(2) H(8) 3.217 2_555
C(3) H(1) 3.212 .
C(3) H(2) 2.039 .
C(3) H(3) 2.050 .
C(3) H(4) 3.207 .
C(3) H(8) 2.669 .
C(3) H(8) 3.280 2_555
C(4) H(2) 3.262 .
C(4) H(4) 2.008 .
C(4) H(6) 3.327 4_655
C(4) H(8) 2.640 .
C(5) H(1) 3.134 .
C(5) H(2) 3.395 4_665
C(5) H(3) 2.051 .
C(5) H(3) 3.483 3_755
C(5) H(6) 3.156 4_655
C(6) H(3) 2.877 .
C(6) H(4) 3.416 3_745
C(6) H(5) 2.043 .
C(6) H(6) 3.219 .
C(6) H(7) 3.232 .
C(6) H(7) 3.543 4_654
C(6) H(8) 2.056 .
C(7) H(1) 3.142 2_555
C(7) H(4) 3.405 3_745
C(7) H(6) 2.010 .
C(7) H(7) 3.048 4_654
C(7) H(8) 3.267 .
C(7) H(8) 3.037 4_654
C(8) H(1) 3.311 1_545
C(8) H(1) 3.585 2_555
C(8) H(3) 3.526 4_654
C(8) H(4) 3.166 3_745
C(8) H(4) 3.287 4_654
C(8) H(5) 2.046 .
C(8) H(7) 3.125 .
C(8) H(7) 3.261 2_545
C(8) H(8) 3.115 4_654
C(9) H(1) 3.443 1_545
C(9) H(1) 3.547 2_455
C(9) H(2) 3.569 2_455
C(9) H(4) 2.990 3_745
C(9) H(5) 3.172 4_655
C(9) H(6) 3.123 .
C(9) H(6) 3.225 2_445
C(9) H(8) 2.058 .
C(10) H(2) 3.507 2_455
C(10) H(3) 2.818 .
C(10) H(4) 3.233 3_745
C(10) H(5) 3.267 .
C(10) H(5) 3.269 4_655
C(10) H(7) 2.018 .
H(1) N(1) 1.979 .
H(1) N(3) 2.535 1_565
H(1) C(2) 2.006 .
H(1) C(3) 3.212 .
H(1) C(5) 3.134 .
H(1) C(7) 3.142 2_455
H(1) C(8) 3.311 1_565
H(1) C(8) 3.585 2_455
H(1) C(9) 3.443 1_565
H(1) C(9) 3.547 2_555
H(1) H(2) 2.312 .
H(1) H(3) 3.236 3_755
H(1) H(4) 3.571 3_755
H(1) H(4) 3.280 4_664
H(1) H(5) 2.841 2_455
H(1) H(6) 3.251 1_565
H(1) H(6) 3.582 2_455
H(1) H(7) 3.485 1_565
H(1) H(7) 3.466 2_555
H(2) O(1) 2.615 .
H(2) N(1) 3.259 .
H(2) N(1) 2.769 4_664
H(2) N(2) 2.596 .
H(2) C(1) 2.038 .
H(2) C(3) 2.039 .
H(2) C(4) 3.262 .
H(2) C(5) 3.395 4_664
H(2) C(9) 3.569 2_555
H(2) C(10) 3.507 2_555
H(2) H(1) 2.312 .
H(2) H(3) 3.077 2_455
H(2) H(4) 3.250 4_664
H(2) H(5) 3.141 3_754
H(2) H(7) 3.286 2_555
H(2) H(8) 3.198 2_555
H(3) N(1) 3.271 .
H(3) N(1) 2.574 3_745
H(3) N(2) 2.649 .
H(3) C(1) 3.298 3_745
H(3) C(2) 3.265 .
H(3) C(3) 2.050 .
H(3) C(5) 2.051 .
H(3) C(5) 3.483 3_745
H(3) C(6) 2.877 .
H(3) C(8) 3.526 4_655
H(3) C(10) 2.818 .
H(3) H(1) 3.236 3_745
H(3) H(2) 3.077 2_555
H(3) H(4) 2.323 .
H(3) H(4) 3.562 3_745
H(3) H(6) 3.428 4_655
H(3) H(8) 2.512 .
H(4) N(1) 1.969 .
H(4) N(3) 3.001 3_755
H(4) N(3) 2.911 4_655
H(4) C(1) 3.132 .
H(4) C(3) 3.207 .
H(4) C(4) 2.008 .
H(4) C(6) 3.416 3_755
H(4) C(7) 3.405 3_755
H(4) C(8) 3.166 3_755
H(4) C(8) 3.287 4_655
H(4) C(9) 2.990 3_755
H(4) C(10) 3.233 3_755
H(4) H(1) 3.571 3_745
H(4) H(1) 3.280 4_665
H(4) H(2) 3.250 4_665
H(4) H(3) 2.323 .
H(4) H(3) 3.562 3_755
H(4) H(6) 3.077 4_655
H(4) H(7) 3.391 3_755
H(5) O(1) 2.466 .
H(5) O(1) 3.308 3_744
H(5) N(1) 3.124 2_555
H(5) N(2) 2.608 .
H(5) N(3) 3.275 .
H(5) C(1) 2.896 2_555
H(5) C(2) 3.521 2_555
H(5) C(6) 2.043 .
H(5) C(8) 2.046 .
H(5) C(9) 3.172 4_654
H(5) C(10) 3.267 .
H(5) C(10) 3.269 4_654
H(5) H(1) 2.841 2_555
H(5) H(2) 3.141 3_744
H(5) H(6) 2.317 .
H(5) H(7) 2.470 4_654
H(5) H(8) 2.726 4_654
H(6) O(1) 2.416 3_744
H(6) N(3) 1.979 .
H(6) N(3) 3.397 2_545
H(6) C(4) 3.327 4_654
H(6) C(5) 3.156 4_654
H(6) C(6) 3.219 .
H(6) C(7) 2.010 .
H(6) C(9) 3.123 .
H(6) C(9) 3.225 2_545
H(6) H(1) 3.251 1_545
H(6) H(1) 3.582 2_555
H(6) H(3) 3.428 4_654
H(6) H(4) 3.077 4_654
H(6) H(5) 2.317 .
H(6) H(7) 2.528 2_545
H(6) H(8) 2.844 4_654
H(7) O(1) 2.513 4_655
H(7) N(2) 3.391 4_655
H(7) N(3) 1.959 .
H(7) C(2) 3.521 2_455
H(7) C(6) 3.232 .
H(7) C(6) 3.543 4_655
H(7) C(7) 3.048 4_655
H(7) C(8) 3.125 .
H(7) C(8) 3.261 2_445
H(7) C(10) 2.018 .
H(7) H(1) 3.485 1_545
H(7) H(1) 3.466 2_455
H(7) H(2) 3.286 2_455
H(7) H(4) 3.391 3_745
H(7) H(5) 2.470 4_655
H(7) H(6) 2.528 2_445
H(7) H(8) 2.328 .
H(8) O(1) 2.714 2_455
H(8) N(2) 2.651 .
H(8) N(2) 3.344 2_455
H(8) N(3) 3.268 .
H(8) C(2) 3.217 2_455
H(8) C(3) 2.669 .
H(8) C(3) 3.280 2_455
H(8) C(4) 2.640 .
H(8) C(6) 2.056 .
H(8) C(7) 3.267 .
H(8) C(7) 3.037 4_655
H(8) C(8) 3.115 4_655
H(8) C(9) 2.058 .
H(8) H(2) 3.198 2_455
H(8) H(3) 2.512 .
H(8) H(5) 2.726 4_655
H(8) H(6) 2.844 4_655
H(8) H(7) 2.328 .

loop_
_geom_torsion_atom_site_label_1
_geom_torsion_atom_site_label_2
_geom_torsion_atom_site_label_3
_geom_torsion_atom_site_label_4
_geom_torsion
C(1) N(1) C(5) C(4) 1.8(6)
C(5) N(1) C(1) C(2) 0.2(5)
O(1) N(2) C(3) C(2) 39.4(5)
O(1) N(2) C(3) C(4) -136.6(4)
O(1) N(2) C(6) C(7) 17.0(6)
O(1) N(2) C(6) C(10) -159.6(3)
C(3) N(2) C(6) C(7) -164.9(4)
C(3) N(2) C(6) C(10) 18.5(6)
C(6) N(2) C(3) C(2) -138.7(4)
C(6) N(2) C(3) C(4) 45.2(6)
C(8) N(3) C(9) C(10) 0.2(5)
C(9) N(3) C(8) C(7) -0.2(6)
N(1) C(1) C(2) C(3) -0.6(6)
C(1) C(2) C(3) N(2) -177.1(3)
C(1) C(2) C(3) C(4) -1.0(6)
N(2) C(3) C(4) C(5) 178.7(3)
C(2) C(3) C(4) C(5) 2.7(6)
C(3) C(4) C(5) N(1) -3.3(6)
N(2) C(6) C(7) C(8) -177.8(3)
N(2) C(6) C(10) C(9) 177.7(3)
C(7) C(6) C(10) C(9) 1.1(6)
C(10) C(6) C(7) C(8) -1.1(6)
C(6) C(7) C(8) N(3) 0.7(6)
N(3) C(9) C(10) C(6) -0.6(6)
